data_7206634
loop_
_publ_author_name
'Qiao, Yong-Zhen'
'Yue, Jun-Ming'
'Liu, Xiu-Cun'
'Niu, Yun-Yin'

_publ_section_title
;
 Three novel cation-templated metal thiocyanates with 1-2D
 polypseudorotaxane frameworks
;
_journal_issue 22
_journal_name_full CrystEngComm
_journal_page_first 6885
_journal_paper_doi 10.1039/c1ce05528c
_journal_volume 13
_journal_year 2011
_chemical_formula_sum 'C21 H21 Ag2 Br2 N6 S3'
_chemical_formula_weight 829.18
_chemical_name_systematic
;
?
;
_space_group_IT_number 14
_symmetry_cell_setting monoclinic
_symmetry_space_group_name_Hall '-P 2yn'
_symmetry_space_group_name_H-M 'P 1 21/n 1'
_atom_sites_solution_hydrogens geom
_atom_sites_solution_primary direct
_atom_sites_solution_secondary difmap
_audit_creation_method SHELXL-97
_cell_angle_alpha 90.00
_cell_angle_beta 91.6590(10)
_cell_angle_gamma 90.00
_cell_formula_units_Z 4
_cell_length_a 9.7369(12)
_cell_length_b 9.0907(11)
_cell_length_c 31.145(4)
_cell_measurement_reflns_used 4567
_cell_measurement_temperature 291(2)
_cell_measurement_theta_max 26.19
_cell_measurement_theta_min 2.33
_cell_volume 2755.7(6)
_computing_cell_refinement 'Bruker SMART'
_computing_data_collection 'Bruker SMART'
_computing_data_reduction 'Bruker SAINT'
_computing_molecular_graphics 'Bruker SHELXTL'
_computing_publication_material 'Bruker SHELXTL'
_computing_structure_refinement 'SHELXL-97 (Sheldrick, 1997)'
_computing_structure_solution 'SHELXS-97 (Sheldrick, 1990)'
_diffrn_ambient_temperature 291(2)
_diffrn_measured_fraction_theta_full 0.998
_diffrn_measured_fraction_theta_max 0.998
_diffrn_measurement_device_type 'CCD area detector'
_diffrn_measurement_method 'phi and omega scans'
_diffrn_radiation_monochromator graphite
_diffrn_radiation_source 'fine-focus sealed tube'
_diffrn_radiation_type MoK\a
_diffrn_radiation_wavelength 0.71073
_diffrn_reflns_av_R_equivalents 0.0231
_diffrn_reflns_av_sigmaI/netI 0.0315
_diffrn_reflns_limit_h_max 11
_diffrn_reflns_limit_h_min -11
_diffrn_reflns_limit_k_max 9
_diffrn_reflns_limit_k_min -11
_diffrn_reflns_limit_l_max 36
_diffrn_reflns_limit_l_min -37
_diffrn_reflns_number 12735
_diffrn_reflns_theta_full 25.50
_diffrn_reflns_theta_max 25.50
_diffrn_reflns_theta_min 2.33
_exptl_absorpt_coefficient_mu 4.571
_exptl_absorpt_correction_T_max 0.4329
_exptl_absorpt_correction_T_min 0.3000
_exptl_absorpt_correction_type multi-scan
_exptl_absorpt_process_details sadabs
_exptl_crystal_colour colourless
_exptl_crystal_density_diffrn 1.999
_exptl_crystal_density_method 'not measured'
_exptl_crystal_description block
_exptl_crystal_F_000 1604
_exptl_crystal_size_max 0.35
_exptl_crystal_size_mid 0.30
_exptl_crystal_size_min 0.22
_refine_diff_density_max 0.754
_refine_diff_density_min -0.559
_refine_diff_density_rms 0.073
_refine_ls_extinction_method none
_refine_ls_goodness_of_fit_ref 1.025
_refine_ls_hydrogen_treatment constr
_refine_ls_matrix_type full
_refine_ls_number_parameters 307
_refine_ls_number_reflns 5093
_refine_ls_number_restraints 0
_refine_ls_restrained_S_all 1.025
_refine_ls_R_factor_all 0.0441
_refine_ls_R_factor_gt 0.0303
_refine_ls_shift/su_max 0.001
_refine_ls_shift/su_mean 0.000
_refine_ls_structure_factor_coef Fsqd
_refine_ls_weighting_details 'calc w=1/[\s^2^(Fo^2^)+(0.0292P)^2^+1.5887P] where P=(Fo^2^+2Fc^2^)/3'
_refine_ls_weighting_scheme calc
_refine_ls_wR_factor_gt 0.0652
_refine_ls_wR_factor_ref 0.0698
_reflns_number_gt 4020
_reflns_number_total 5093
_reflns_threshold_expression >2sigma(I)
_cod_data_source_file c1ce05528c.txt
_cod_data_source_block b
_cod_depositor_comments
;
The following automatic conversions were performed:

'_symmetry_cell_setting' value 'Monoclinic' changed to 'monoclinic'
according to /home/saulius/struct/CIF-dictionaries/cif_core.dic
dictionary named 'cif_core.dic' version 2.4.1 from 2010-06-29.

Automatic conversion script
Id: cif_fix_values 1715 2011-07-08 13:25:40Z adriana 
;
_cod_original_sg_symbol_H-M P2(1)/n
_cod_database_code 7206634

loop_
_symmetry_equiv_pos_as_xyz
'x, y, z'
'-x+1/2, y+1/2, -z+1/2'
'-x, -y, -z'
'x-1/2, -y-1/2, z-1/2'

loop_
_atom_site_label
_atom_site_type_symbol
_atom_site_fract_x
_atom_site_fract_y
_atom_site_fract_z
_atom_site_U_iso_or_equiv
_atom_site_adp_type
_atom_site_occupancy
_atom_site_symmetry_multiplicity
_atom_site_calc_flag
_atom_site_refinement_flags
Ag1 Ag 0.70569(3) 0.51300(4) 0.130156(10) 0.05124(10) Uani 1 1 d .
Ag2 Ag 0.66056(4) 0.98195(4) 0.021975(11) 0.05736(11) Uani 1 1 d .
Br1 Br 0.72928(4) 0.75776(4) 0.078002(13) 0.04714(11) Uani 1 1 d .
Br2 Br 0.42742(4) 1.09308(5) 0.057742(13) 0.05173(12) Uani 1 1 d .
S1 S 0.80732(12) 0.59207(15) 0.20257(3) 0.0596(3) Uani 1 1 d .
S2 S 0.45696(11) 0.44806(13) 0.14599(4) 0.0575(3) Uani 1 1 d .
S3 S 0.87613(11) 1.14063(12) 0.02478(4) 0.0531(3) Uani 1 1 d .
N1 N 0.3344(3) 0.5611(4) 0.02337(12) 0.0514(9) Uani 1 1 d .
N2 N 0.5778(3) 0.5891(3) 0.33328(10) 0.0392(7) Uani 1 1 d .
N3 N 0.9562(3) 0.5287(3) 0.32274(9) 0.0364(7) Uani 1 1 d .
N4 N 1.0616(4) 0.6965(5) 0.17623(12) 0.0701(11) Uani 1 1 d .
N5 N 0.4706(5) 0.5026(5) 0.23496(15) 0.0779(13) Uani 1 1 d .
N6 N 0.8014(3) 1.3398(4) 0.08871(12) 0.0536(9) Uani 1 1 d .
C1 C 0.3325(5) 0.6680(5) 0.05248(14) 0.0559(11) Uani 1 1 d .
H1 H 0.4059 0.7331 0.0553 0.067 Uiso 1 1 calc R
C2 C 0.2218(5) 0.6814(6) 0.07829(15) 0.0688(14) Uani 1 1 d .
H2 H 0.2190 0.7569 0.0984 0.083 Uiso 1 1 calc R
C3 C 0.1170(5) 0.5852(7) 0.07457(16) 0.0709(14) Uani 1 1 d .
H3 H 0.0415 0.5945 0.0920 0.085 Uiso 1 1 calc R
C4 C 0.1217(5) 0.4760(6) 0.04573(17) 0.0667(13) Uani 1 1 d .
H4 H 0.0492 0.4096 0.0431 0.080 Uiso 1 1 calc R
C5 C 0.2316(5) 0.4618(5) 0.02032(16) 0.0642(13) Uani 1 1 d .
H5 H 0.2361 0.3842 0.0009 0.077 Uiso 1 1 calc R
C6 C 0.4504(5) 0.5516(5) -0.00916(16) 0.0652(13) Uani 1 1 d .
H6A H 0.4150 0.5165 -0.0367 0.078 Uiso 1 1 calc R
H6B H 0.4922 0.6472 -0.0131 0.078 Uiso 1 1 calc R
C7 C 1.0052(4) 0.3974(4) 0.33594(13) 0.0473(10) Uani 1 1 d .
H7 H 0.9578 0.3432 0.3561 0.057 Uiso 1 1 calc R
C8 C 1.1244(4) 0.3431(5) 0.31993(14) 0.0514(10) Uani 1 1 d .
H8 H 1.1569 0.2514 0.3287 0.062 Uiso 1 1 calc R
C9 C 1.1954(4) 0.4243(5) 0.29110(13) 0.0482(10) Uani 1 1 d .
H9 H 1.2783 0.3901 0.2809 0.058 Uiso 1 1 calc R
C10 C 1.1428(4) 0.5573(5) 0.27735(13) 0.0476(10) Uani 1 1 d .
H10 H 1.1890 0.6126 0.2572 0.057 Uiso 1 1 calc R
C11 C 1.0230(4) 0.6075(4) 0.29340(12) 0.0421(9) Uani 1 1 d .
H11 H 0.9871 0.6970 0.2840 0.051 Uiso 1 1 calc R
C12 C 0.8277(4) 0.5850(5) 0.34101(13) 0.0475(10) Uani 1 1 d .
H12A H 0.8265 0.6916 0.3394 0.057 Uiso 1 1 calc R
H12B H 0.8242 0.5572 0.3710 0.057 Uiso 1 1 calc R
C13 C 0.7044(4) 0.5238(5) 0.31692(13) 0.0476(10) Uani 1 1 d .
H13A H 0.7111 0.5455 0.2866 0.057 Uiso 1 1 calc R
H13B H 0.7017 0.4178 0.3204 0.057 Uiso 1 1 calc R
C14 C 0.5174(4) 0.5259(4) 0.36659(13) 0.0449(9) Uani 1 1 d .
H14 H 0.5542 0.4404 0.3786 0.054 Uiso 1 1 calc R
C15 C 0.4010(4) 0.5869(5) 0.38321(14) 0.0532(11) Uani 1 1 d .
H15 H 0.3596 0.5429 0.4065 0.064 Uiso 1 1 calc R
C16 C 0.3469(4) 0.7111(5) 0.36562(16) 0.0578(12) Uani 1 1 d .
H16 H 0.2676 0.7522 0.3765 0.069 Uiso 1 1 calc R
C17 C 0.4099(5) 0.7752(5) 0.33189(17) 0.0668(14) Uani 1 1 d .
H17 H 0.3744 0.8612 0.3198 0.080 Uiso 1 1 calc R
C18 C 0.5258(5) 0.7124(5) 0.31573(15) 0.0582(11) Uani 1 1 d .
H18 H 0.5684 0.7557 0.2926 0.070 Uiso 1 1 calc R
C19 C 0.9573(4) 0.6531(5) 0.18667(12) 0.0453(10) Uani 1 1 d .
C20 C 0.4646(4) 0.4822(4) 0.19817(17) 0.0515(11) Uani 1 1 d .
C21 C 0.8290(4) 1.2572(4) 0.06234(13) 0.0401(9) Uani 1 1 d .

loop_
_atom_site_aniso_label
_atom_site_aniso_U_11
_atom_site_aniso_U_22
_atom_site_aniso_U_33
_atom_site_aniso_U_23
_atom_site_aniso_U_13
_atom_site_aniso_U_12
Ag1 0.0535(2) 0.0552(2) 0.04527(19) -0.00200(15) 0.00549(14) -0.01060(15)
Ag2 0.0630(2) 0.0524(2) 0.0565(2) -0.00150(16) -0.00193(17) -0.01034(16)
Br1 0.0633(3) 0.0371(2) 0.0410(2) 0.00319(17) 0.00365(18) -0.00502(19)
Br2 0.0498(2) 0.0617(3) 0.0438(2) -0.0041(2) 0.00396(19) -0.0034(2)
S1 0.0536(6) 0.0884(9) 0.0368(6) -0.0010(6) 0.0029(5) -0.0221(6)
S2 0.0423(6) 0.0681(8) 0.0618(7) 0.0020(6) -0.0018(5) -0.0149(5)
S3 0.0540(6) 0.0558(7) 0.0499(7) -0.0081(5) 0.0069(5) -0.0107(5)
N1 0.0400(19) 0.053(2) 0.062(2) -0.0123(18) 0.0141(17) -0.0113(16)
N2 0.0321(16) 0.0442(19) 0.0414(19) -0.0058(15) 0.0009(14) 0.0025(14)
N3 0.0335(16) 0.0395(18) 0.0364(17) -0.0049(14) 0.0026(13) 0.0013(13)
N4 0.060(3) 0.087(3) 0.063(3) -0.006(2) 0.005(2) -0.022(2)
N5 0.076(3) 0.093(3) 0.065(3) -0.003(3) 0.023(2) -0.015(2)
N6 0.048(2) 0.052(2) 0.062(2) -0.0020(19) 0.0073(18) -0.0011(17)
C1 0.055(3) 0.049(3) 0.063(3) -0.011(2) -0.010(2) -0.009(2)
C2 0.076(4) 0.077(3) 0.053(3) -0.019(2) -0.004(3) 0.023(3)
C3 0.052(3) 0.107(4) 0.054(3) 0.003(3) 0.017(2) 0.010(3)
C4 0.046(3) 0.078(3) 0.076(3) 0.004(3) 0.013(2) -0.020(2)
C5 0.052(3) 0.061(3) 0.080(3) -0.028(2) 0.017(2) -0.018(2)
C6 0.065(3) 0.064(3) 0.067(3) 0.021(2) -0.008(2) -0.011(2)
C7 0.047(2) 0.046(2) 0.050(3) 0.0073(19) 0.0104(19) -0.001(2)
C8 0.049(2) 0.043(2) 0.062(3) 0.003(2) 0.005(2) 0.0103(19)
C9 0.035(2) 0.057(3) 0.052(3) -0.006(2) 0.0060(19) 0.0046(19)
C10 0.041(2) 0.060(3) 0.043(2) 0.0062(19) 0.0049(18) -0.010(2)
C11 0.044(2) 0.038(2) 0.044(2) 0.0022(17) -0.0066(18) -0.0032(18)
C12 0.039(2) 0.054(2) 0.050(2) -0.014(2) 0.0090(18) 0.0080(19)
C13 0.038(2) 0.061(3) 0.044(2) -0.012(2) 0.0080(18) 0.0011(19)
C14 0.039(2) 0.043(2) 0.053(3) -0.0011(19) 0.0026(19) 0.0018(18)
C15 0.034(2) 0.069(3) 0.057(3) -0.008(2) 0.0091(19) -0.002(2)
C16 0.036(2) 0.066(3) 0.071(3) -0.019(2) -0.006(2) 0.011(2)
C17 0.060(3) 0.050(3) 0.089(4) 0.002(3) -0.022(3) 0.017(2)
C18 0.057(3) 0.059(3) 0.058(3) 0.011(2) -0.001(2) 0.000(2)
C19 0.048(2) 0.055(3) 0.033(2) -0.0014(18) -0.0021(19) -0.006(2)
C20 0.038(2) 0.045(3) 0.072(3) 0.007(2) 0.012(2) -0.0025(19)
C21 0.036(2) 0.040(2) 0.044(2) 0.0109(19) 0.0020(17) -0.0085(18)

loop_
_atom_type_symbol
_atom_type_description
_atom_type_scat_dispersion_real
_atom_type_scat_dispersion_imag
_atom_type_scat_source
C C 0.0033 0.0016 'International Tables Vol C Tables 4.2.6.8 and 6.1.1.4'
H H 0.0000 0.0000 'International Tables Vol C Tables 4.2.6.8 and 6.1.1.4'
N N 0.0061 0.0033 'International Tables Vol C Tables 4.2.6.8 and 6.1.1.4'
S S 0.1246 0.1234 'International Tables Vol C Tables 4.2.6.8 and 6.1.1.4'
Ag Ag -0.8971 1.1015 'International Tables Vol C Tables 4.2.6.8 and 6.1.1.4'
Br Br -0.2901 2.4595 'International Tables Vol C Tables 4.2.6.8 and 6.1.1.4'

loop_
_geom_angle_atom_site_label_1
_geom_angle_atom_site_label_2
_geom_angle_atom_site_label_3
_geom_angle
_geom_angle_site_symmetry_1
_geom_angle_site_symmetry_3
N6 Ag1 S1 123.30(10) 1_545 .
N6 Ag1 S2 111.04(9) 1_545 .
S1 Ag1 S2 103.95(4) . .
N6 Ag1 Br1 100.53(9) 1_545 .
S1 Ag1 Br1 104.87(3) . .
S2 Ag1 Br1 113.22(3) . .
S3 Ag2 Br2 114.54(3) . 3_675
S3 Ag2 Br2 117.86(3) . .
Br2 Ag2 Br2 102.848(17) 3_675 .
S3 Ag2 Br1 102.28(3) . .
Br2 Ag2 Br1 117.535(19) 3_675 .
Br2 Ag2 Br1 101.745(18) . .
Ag2 Br1 Ag1 160.76(2) . .
Ag2 Br2 Ag2 77.152(17) 3_675 .
C19 S1 Ag1 98.86(14) . .
C20 S2 Ag1 97.50(15) . .
C21 S3 Ag2 98.15(13) . .
C1 N1 C5 120.9(4) . .
C1 N1 C6 120.9(4) . .
C5 N1 C6 118.2(4) . .
C14 N2 C18 120.5(4) . .
C14 N2 C13 119.1(3) . .
C18 N2 C13 120.4(4) . .
C11 N3 C7 120.4(3) . .
C11 N3 C12 120.5(3) . .
C7 N3 C12 119.0(3) . .
C21 N6 Ag1 166.8(3) . 1_565
N1 C1 C2 119.5(4) . .
N1 C1 H1 120.3 . .
C2 C1 H1 120.3 . .
C3 C2 C1 120.0(5) . .
C3 C2 H2 120.0 . .
C1 C2 H2 120.0 . .
C4 C3 C2 119.9(5) . .
C4 C3 H3 120.1 . .
C2 C3 H3 120.1 . .
C3 C4 C5 120.3(4) . .
C3 C4 H4 119.8 . .
C5 C4 H4 119.8 . .
N1 C5 C4 119.4(4) . .
N1 C5 H5 120.3 . .
C4 C5 H5 120.3 . .
C6 C6 N1 105.7(5) 3_665 .
C6 C6 H6A 110.6 3_665 .
N1 C6 H6A 110.6 . .
C6 C6 H6B 110.6 3_665 .
N1 C6 H6B 110.6 . .
H6A C6 H6B 108.7 . .
N3 C7 C8 120.3(4) . .
N3 C7 H7 119.8 . .
C8 C7 H7 119.8 . .
C9 C8 C7 119.7(4) . .
C9 C8 H8 120.1 . .
C7 C8 H8 120.1 . .
C8 C9 C10 119.3(4) . .
C8 C9 H9 120.4 . .
C10 C9 H9 120.4 . .
C11 C10 C9 119.7(4) . .
C11 C10 H10 120.2 . .
C9 C10 H10 120.2 . .
N3 C11 C10 120.5(4) . .
N3 C11 H11 119.7 . .
C10 C11 H11 119.7 . .
N3 C12 C13 110.6(3) . .
N3 C12 H12A 109.5 . .
C13 C12 H12A 109.5 . .
N3 C12 H12B 109.5 . .
C13 C12 H12B 109.5 . .
H12A C12 H12B 108.1 . .
N2 C13 C12 110.1(3) . .
N2 C13 H13A 109.6 . .
C12 C13 H13A 109.6 . .
N2 C13 H13B 109.6 . .
C12 C13 H13B 109.6 . .
H13A C13 H13B 108.2 . .
N2 C14 C15 120.3(4) . .
N2 C14 H14 119.9 . .
C15 C14 H14 119.9 . .
C16 C15 C14 119.9(4) . .
C16 C15 H15 120.1 . .
C14 C15 H15 120.1 . .
C15 C16 C17 119.3(4) . .
C15 C16 H16 120.3 . .
C17 C16 H16 120.3 . .
C16 C17 C18 119.9(4) . .
C16 C17 H17 120.1 . .
C18 C17 H17 120.1 . .
N2 C18 C17 120.2(4) . .
N2 C18 H18 119.9 . .
C17 C18 H18 119.9 . .
N4 C19 S1 178.9(4) . .
N5 C20 S2 178.4(4) . .
N6 C21 S3 177.3(4) . .

loop_
_geom_bond_atom_site_label_1
_geom_bond_atom_site_label_2
_geom_bond_distance
_geom_bond_site_symmetry_2
Ag1 N6 2.255(4) 1_545
Ag1 S1 2.5402(11) .
Ag1 S2 2.5547(11) .
Ag1 Br1 2.7684(5) .
Ag2 S3 2.5462(11) .
Ag2 Br2 2.6907(6) 3_675
Ag2 Br2 2.7498(6) .
Ag2 Br1 2.7529(6) .
Br2 Ag2 2.6907(6) 3_675
S1 C19 1.651(5) .
S2 C20 1.654(5) .
S3 C21 1.653(5) .
N1 C1 1.329(5) .
N1 C5 1.349(5) .
N1 C6 1.542(6) .
N2 C14 1.337(5) .
N2 C18 1.340(5) .
N2 C13 1.473(5) .
N3 C11 1.343(5) .
N3 C7 1.346(5) .
N3 C12 1.481(4) .
N4 C19 1.146(5) .
N5 C20 1.160(6) .
N6 C21 1.150(5) .
N6 Ag1 2.255(4) 1_565
C1 C2 1.369(6) .
C1 H1 0.9300 .
C2 C3 1.347(7) .
C2 H2 0.9300 .
C3 C4 1.341(7) .
C3 H3 0.9300 .
C4 C5 1.355(6) .
C4 H4 0.9300 .
C5 H5 0.9300 .
C6 C6 1.451(9) 3_665
C6 H6A 0.9700 .
C6 H6B 0.9700 .
C7 C8 1.368(5) .
C7 H7 0.9300 .
C8 C9 1.366(6) .
C8 H8 0.9300 .
C9 C10 1.376(6) .
C9 H9 0.9300 .
C10 C11 1.362(5) .
C10 H10 0.9300 .
C11 H11 0.9300 .
C12 C13 1.504(5) .
C12 H12A 0.9700 .
C12 H12B 0.9700 .
C13 H13A 0.9700 .
C13 H13B 0.9700 .
C14 C15 1.376(5) .
C14 H14 0.9300 .
C15 C16 1.355(6) .
C15 H15 0.9300 .
C16 C17 1.362(7) .
C16 H16 0.9300 .
C17 C18 1.374(7) .
C17 H17 0.9300 .
C18 H18 0.9300 .

loop_
_geom_torsion_atom_site_label_1
_geom_torsion_atom_site_label_2
_geom_torsion_atom_site_label_3
_geom_torsion_atom_site_label_4
_geom_torsion
_geom_torsion_site_symmetry_1
_geom_torsion_site_symmetry_4
S3 Ag2 Br1 Ag1 169.72(6) . .
Br2 Ag2 Br1 Ag1 -63.92(6) 3_675 .
Br2 Ag2 Br1 Ag1 47.46(6) . .
N6 Ag1 Br1 Ag2 104.03(11) 1_545 .
S1 Ag1 Br1 Ag2 -127.13(6) . .
S2 Ag1 Br1 Ag2 -14.46(7) . .
S3 Ag2 Br2 Ag2 127.05(4) . 3_675
Br2 Ag2 Br2 Ag2 0.0 3_675 3_675
Br1 Ag2 Br2 Ag2 -122.122(19) . 3_675
N6 Ag1 S1 C19 60.60(19) 1_545 .
S2 Ag1 S1 C19 -172.12(15) . .
Br1 Ag1 S1 C19 -53.02(16) . .
N6 Ag1 S2 C20 133.67(18) 1_545 .
S1 Ag1 S2 C20 -0.89(16) . .
Br1 Ag1 S2 C20 -114.12(15) . .
Br2 Ag2 S3 C21 137.98(13) 3_675 .
Br2 Ag2 S3 C21 16.79(14) . .
Br1 Ag2 S3 C21 -93.74(14) . .
C5 N1 C1 C2 -3.1(7) . .
C6 N1 C1 C2 174.0(4) . .
N1 C1 C2 C3 1.2(7) . .
C1 C2 C3 C4 0.3(8) . .
C2 C3 C4 C5 0.1(8) . .
C1 N1 C5 C4 3.6(7) . .
C6 N1 C5 C4 -173.7(4) . .
C3 C4 C5 N1 -2.0(8) . .
C1 N1 C6 C6 96.0(6) . 3_665
C5 N1 C6 C6 -86.8(6) . 3_665
C11 N3 C7 C8 0.6(6) . .
C12 N3 C7 C8 -179.4(4) . .
N3 C7 C8 C9 1.4(6) . .
C7 C8 C9 C10 -2.5(6) . .
C8 C9 C10 C11 1.5(6) . .
C7 N3 C11 C10 -1.6(5) . .
C12 N3 C11 C10 178.5(3) . .
C9 C10 C11 N3 0.5(6) . .
C11 N3 C12 C13 95.3(4) . .
C7 N3 C12 C13 -84.7(4) . .
C14 N2 C13 C12 -87.7(4) . .
C18 N2 C13 C12 90.5(4) . .
N3 C12 C13 N2 -175.8(3) . .
C18 N2 C14 C15 0.1(6) . .
C13 N2 C14 C15 178.3(3) . .
N2 C14 C15 C16 0.3(6) . .
C14 C15 C16 C17 -0.8(6) . .
C15 C16 C17 C18 0.9(7) . .
C14 N2 C18 C17 0.0(6) . .
C13 N2 C18 C17 -178.2(4) . .
C16 C17 C18 N2 -0.5(7) . .
Ag1 S1 C19 N4 163(27) . .
Ag1 S2 C20 N5 -94(15) . .
Ag1 N6 C21 S3 140(7) 1_565 .
Ag2 S3 C21 N6 162(8) . .
